data_1511700
loop_
_publ_author_name
'Jung, W.'
'Diessenbacher, F.'

_publ_section_title
;
 Sr2Ru7B8, ein Strontium-Rutheniumborid mit einer neuen, vom AlB2-Typ
 abgeleiteten Kanalstruktur
;
_journal_name_full 'Zeitschrift fuer Anorganische und Allgemeine Chemie'
_journal_page_first 57
_journal_page_last 65
_journal_paper_doi 10.1002/zaac.19915940107
_journal_volume 594
_journal_year 1991
_chemical_formula_sum 'B8 Ru7 Sr2'
_chemical_name_systematic 'Sr2 Ru7 B8'
_space_group_IT_number 84
_symmetry_space_group_name_Hall '-P 4c'
_symmetry_space_group_name_H-M 'P 42/m'
_cell_angle_alpha 90
_cell_angle_beta 90
_cell_angle_gamma 90
_cell_formula_units_Z 2
_cell_length_a 6.444
_cell_length_b 6.444
_cell_length_c 10.156
_cell_volume 421.729
_citation_journal_id_ASTM ZAACAB
_cod_data_source_file boron4-x_364.cif
_cod_data_source_block B8Ru7Sr2
_cod_original_cell_volume 421.7292
_cod_database_code 1511700

loop_
_symmetry_equiv_pos_as_xyz
x,y,z
-y,x,z+1/2
-x,-y,z
y,-x,z+1/2
-x,-y,-z
y,-x,-z-1/2
x,y,-z
-y,x,-z-1/2

loop_
_atom_site_label
_atom_site_type_symbol
_atom_site_fract_x
_atom_site_fract_y
_atom_site_fract_z
_atom_site_occupancy
_atom_site_U_iso_or_equiv
Ru3 Ru 0.2945 0.1051 0.2443 1 0.0
B3 B 0.602 0.2264 0.1693 1 0.0
B1 B 0 0 0.1582 1 0.0
Sr1 Sr 0.2318 0.3905 0 1 0.0
B2 B 0 0.5 0.4113 1 0.0
Ru2 Ru 0.5 0.5 0.25 1 0.0
Ru1 Ru 0.7881 0.0941 0 1 0.0
